data_7711180
loop_
_publ_author_name
'Fraunhofer, Christina'
'Paul, Theresa'
'Oeckler, Oliver'

_publ_section_title
;
 Temperature-dependent Cu and Ag ion mobility and associated changes of
 transport properties in pavonite-type Cu1.4Ag0.4Bi5.4Se9
;
_journal_name_full 'Dalton Transactions'
_journal_paper_doi 10.1039/D2DT01651F
_journal_year 2022
_chemical_formula_sum 'Ag0.8 Bi10.8 Cu2.8 Se18'
_chemical_formula_weight 3942.47
_space_group_crystal_system monoclinic
_space_group_IT_number 12
_space_group_name_Hall '-C 2y'
_space_group_name_H-M_alt 'C 1 2/m 1'
_atom_sites_solution_primary direct
_atom_sites_solution_secondary difmap
_audit_creation_method SHELXL-2017/1
_audit_update_record
;
2021-06-07 deposited with the CCDC.	2022-09-05 downloaded from the CCDC.
;
_cell_angle_alpha 90
_cell_angle_beta 99.587(9)
_cell_angle_gamma 90
_cell_formula_units_Z 1
_cell_length_a 13.7421(15)
_cell_length_b 4.1883(5)
_cell_length_c 15.3147(18)
_cell_measurement_reflns_used 10270
_cell_measurement_temperature 423(2)
_cell_measurement_theta_max 28.13
_cell_measurement_theta_min 2.08
_cell_volume 869.14(18)
_computing_structure_refinement 'SHELXL-2017/1 (Sheldrick, 2017)'
_diffrn_ambient_temperature 423(2)
_diffrn_measured_fraction_theta_full 0.990
_diffrn_measured_fraction_theta_max 0.990
_diffrn_measurement_device_type 'Stoe Stadivari'
_diffrn_radiation_type AgK\a
_diffrn_radiation_wavelength 0.56083
_diffrn_reflns_av_R_equivalents 0.0237
_diffrn_reflns_av_unetI/netI 0.0202
_diffrn_reflns_Laue_measured_fraction_full 0.990
_diffrn_reflns_Laue_measured_fraction_max 0.990
_diffrn_reflns_limit_h_max 16
_diffrn_reflns_limit_h_min -13
_diffrn_reflns_limit_k_max 5
_diffrn_reflns_limit_k_min -5
_diffrn_reflns_limit_l_max 16
_diffrn_reflns_limit_l_min -19
_diffrn_reflns_number 4602
_diffrn_reflns_point_group_measured_fraction_full 0.990
_diffrn_reflns_point_group_measured_fraction_max 0.990
_diffrn_reflns_theta_full 19.664
_diffrn_reflns_theta_max 20.518
_diffrn_reflns_theta_min 2.128
_exptl_absorpt_coefficient_mu 40.909
_exptl_absorpt_correction_T_max 0.4773
_exptl_absorpt_correction_T_min 0.1472
_exptl_absorpt_correction_type multi-scan
_exptl_absorpt_process_details '(Blessing, 1995)'
_exptl_crystal_density_diffrn 7.532
_exptl_crystal_description 'irregular polyhedron'
_exptl_crystal_F_000 1627
_exptl_crystal_size_max 0.080
_exptl_crystal_size_mid 0.078
_exptl_crystal_size_min 0.042
_refine_diff_density_max 2.474
_refine_diff_density_min -1.276
_refine_diff_density_rms 0.325
_refine_ls_extinction_coef 0.00110(11)
_refine_ls_extinction_expression Fc^*^=kFc[1+0.001xFc^2^\l^3^/sin(2\q)]^-1/4^
_refine_ls_extinction_method 'SHELXL-2017/1 (Sheldrick 2017)'
_refine_ls_goodness_of_fit_ref 1.061
_refine_ls_hydrogen_treatment undef
_refine_ls_matrix_type full
_refine_ls_number_parameters 76
_refine_ls_number_reflns 1005
_refine_ls_number_restraints 4
_refine_ls_restrained_S_all 1.058
_refine_ls_R_factor_all 0.0381
_refine_ls_R_factor_gt 0.0283
_refine_ls_shift/su_max 0.001
_refine_ls_shift/su_mean 0.000
_refine_ls_structure_factor_coef Fsqd
_refine_ls_weighting_details 'w=1/[\s^2^(Fo^2^)+(0.0447P)^2^+3.0403P] where P=(Fo^2^+2Fc^2^)/3'
_refine_ls_weighting_scheme calc
_refine_ls_wR_factor_gt 0.0667
_refine_ls_wR_factor_ref 0.0704
_reflns_Friedel_coverage 0.000
_reflns_number_gt 841
_reflns_number_total 1005
_reflns_threshold_expression 'I > 2\s(I)'
_cod_data_source_file d2dt01651f2.cif
_cod_data_source_block CF215A_K3_150
_cod_original_sg_symbol_H-M 'C 2/m'
_cod_original_formula_sum 'Ag0.80 Bi10.80 Cu2.80 Se18'
_cod_database_code 7711180
_shelx_shelxl_version_number 2017/1
_shelx_space_group_comment
;
The symmetry employed for this shelxl refinement is uniquely defined
by the following loop, which should always be used as a source of
symmetry information in preference to the above space-group names.
They are only intended as comments.
;

loop_
_space_group_symop_operation_xyz
'x, y, z'
'-x, y, -z'
'x+1/2, y+1/2, z'
'-x+1/2, y+1/2, -z'
'-x, -y, -z'
'x, -y, z'
'-x+1/2, -y+1/2, -z'
'x+1/2, -y+1/2, z'

loop_
_atom_site_label
_atom_site_type_symbol
_atom_site_fract_x
_atom_site_fract_y
_atom_site_fract_z
_atom_site_U_iso_or_equiv
_atom_site_adp_type
_atom_site_occupancy
_atom_site_site_symmetry_order
_atom_site_calc_flag
_atom_site_refinement_flags_posn
_atom_site_refinement_flags_adp
_atom_site_refinement_flags_occupancy
_atom_site_disorder_assembly
_atom_site_disorder_group
Bi1 Bi 0.45126(5) 0.000000 0.18975(5) 0.0295(2) Uani 0.944(2) 2 d S T P . .
Cu1 Cu 0.489(6) 0.000000 0.221(6) 0.08(2) Uiso 0.056(2) 2 d S . P . .
Bi2 Bi 0.15171(4) 0.000000 0.06283(4) 0.0315(2) Uani 0.756(2) 2 d S T P . .
Ag2 Ag 0.15171(4) 0.000000 0.06283(4) 0.0315(2) Uani 0.200(0) 2 d S T P . .
Bi3 Bi 0.24381(4) 0.000000 0.62207(4) 0.0431(2) Uani 1 2 d S T P . .
Se1 Se 0.40228(9) 0.000000 0.35976(9) 0.0278(3) Uani 1 2 d S T P . .
Se2A Se 0.79269(15) 0.000000 0.1299(3) 0.0229(8) Uiso 0.746(19) 2 d S . P . .
Se2B Se 0.7985(4) 0.000000 0.1020(10) 0.023(2) Uiso 0.254(19) 2 d S . P . .
Se3 Se 0.13824(9) 0.000000 0.45500(9) 0.0247(3) Uani 1 2 d S T P . .
Se4 Se 0.09496(9) 0.000000 0.22977(10) 0.0291(3) Uani 1 2 d S T P . .
Se5 Se 0.000000 0.500000 0.000000 0.0224(4) Uani 1 4 d S T P . .
Cu3 Cu 0.0224(15) 0.000000 0.560(3) 0.102(14) Uani 0.107(6) 2 d S T P . .
Cu4 Cu 0.4648(13) 0.000000 0.5237(10) 0.066(5) Uani 0.212(7) 2 d S T P . .
Cu5 Cu 0.000000 0.332(4) 0.500000 0.075(4) Uani 0.325(7) 2 d S T P . .

loop_
_atom_site_aniso_label
_atom_site_aniso_U_11
_atom_site_aniso_U_22
_atom_site_aniso_U_33
_atom_site_aniso_U_23
_atom_site_aniso_U_13
_atom_site_aniso_U_12
Bi1 0.0326(4) 0.0288(3) 0.0276(4) 0.000 0.0060(3) 0.000
Bi2 0.0292(4) 0.0281(4) 0.0377(4) 0.000 0.0067(3) 0.000
Ag2 0.0292(4) 0.0281(4) 0.0377(4) 0.000 0.0067(3) 0.000
Bi3 0.0504(4) 0.0431(4) 0.0316(4) 0.000 -0.0058(3) 0.000
Se1 0.0301(7) 0.0273(7) 0.0287(8) 0.000 0.0122(6) 0.000
Se3 0.0258(6) 0.0239(6) 0.0241(7) 0.000 0.0034(5) 0.000
Se4 0.0272(7) 0.0250(7) 0.0332(8) 0.000 -0.0006(5) 0.000
Se5 0.0231(8) 0.0213(9) 0.0229(9) 0.000 0.0043(7) 0.000
Cu3 0.020(10) 0.16(3) 0.13(3) 0.000 0.009(13) 0.000
Cu4 0.074(11) 0.057(9) 0.056(10) 0.000 -0.026(7) 0.000
Cu5 0.039(4) 0.128(11) 0.058(6) 0.000 0.008(4) 0.000

loop_
_atom_type_symbol
_atom_type_description
_atom_type_scat_dispersion_real
_atom_type_scat_dispersion_imag
_atom_type_scat_source
Cu Cu 0.3240 0.8257 'International Tables Vol C Tables 4.2.6.8 and 6.1.1.4'
Se Se 0.2367 1.4831 'International Tables Vol C Tables 4.2.6.8 and 6.1.1.4'
Ag Ag -1.6473 0.7167 'International Tables Vol C Tables 4.2.6.8 and 6.1.1.4'
Bi Bi -1.3494 7.2566 'International Tables Vol C Tables 4.2.6.8 and 6.1.1.4'

loop_
_geom_angle_atom_site_label_1
_geom_angle_atom_site_label_2
_geom_angle_atom_site_label_3
_geom_angle
_geom_angle_site_symmetry_1
_geom_angle_site_symmetry_3
_geom_angle_publ_flag
Cu1 Bi1 Se1 66(6) . . ?
Cu1 Bi1 Se4 53(3) . 3 ?
Se1 Bi1 Se4 93.72(4) . 3 ?
Cu1 Bi1 Se4 53(3) . 3_545 ?
Se1 Bi1 Se4 93.72(4) . 3_545 ?
Se4 Bi1 Se4 93.56(4) 3 3_545 ?
Cu1 Bi1 Se2A 132(2) . 3_445 ?
Se1 Bi1 Se2A 90.51(10) . 3_445 ?
Se4 Bi1 Se2A 174.47(9) 3 3_445 ?
Se4 Bi1 Se2A 89.71(3) 3_545 3_445 ?
Cu1 Bi1 Se2A 132(2) . 3_455 ?
Se1 Bi1 Se2A 90.51(10) . 3_455 ?
Se4 Bi1 Se2A 89.71(3) 3 3_455 ?
Se4 Bi1 Se2A 174.47(9) 3_545 3_455 ?
Se2A Bi1 Se2A 86.69(5) 3_445 3_455 ?
Cu1 Bi1 Se5 115(6) . 3_545 ?
Se1 Bi1 Se5 178.61(4) . 3_545 ?
Se4 Bi1 Se5 87.23(3) 3 3_545 ?
Se4 Bi1 Se5 87.23(3) 3_545 3_545 ?
Se2A Bi1 Se5 88.48(10) 3_445 3_545 ?
Se2A Bi1 Se5 88.48(10) 3_455 3_545 ?
Cu1 Bi1 Se2B 136.3(14) . 3_445 ?
Se1 Bi1 Se2B 98.8(3) . 3_445 ?
Se4 Bi1 Se2B 166.9(3) 3 3_445 ?
Se4 Bi1 Se2B 89.53(7) 3_545 3_445 ?
Se2A Bi1 Se2B 8.3(2) 3_445 3_445 ?
Se2A Bi1 Se2B 86.30(7) 3_455 3_445 ?
Se5 Bi1 Se2B 80.2(3) 3_545 3_445 ?
Cu1 Bi1 Se2B 136.3(14) . 3_455 ?
Se1 Bi1 Se2B 98.8(3) . 3_455 ?
Se4 Bi1 Se2B 89.53(7) 3 3_455 ?
Se4 Bi1 Se2B 166.9(3) 3_545 3_455 ?
Se2A Bi1 Se2B 86.30(7) 3_445 3_455 ?
Se2A Bi1 Se2B 8.3(2) 3_455 3_455 ?
Se5 Bi1 Se2B 80.2(3) 3_545 3_455 ?
Se2B Bi1 Se2B 84.73(17) 3_445 3_455 ?
Bi1 Cu1 Se4 115(4) . 3 ?
Bi1 Cu1 Se4 115(4) . 3_545 ?
Se4 Cu1 Se4 111(3) 3 3_545 ?
Bi1 Cu1 Se1 101(7) . . ?
Se4 Cu1 Se1 107(2) 3 . ?
Se4 Cu1 Se1 107(2) 3_545 . ?
Se2B Bi2 Se4 178.37(12) 5_655 . ?
Se2B Bi2 Se2B 85.3(3) 5_655 3_455 ?
Se4 Bi2 Se2B 95.8(3) . 3_455 ?
Se2B Bi2 Se2B 85.3(3) 5_655 3_445 ?
Se4 Bi2 Se2B 95.8(3) . 3_445 ?
Se2B Bi2 Se2B 92.45(15) 3_455 3_445 ?
Se2B Bi2 Se2A 94.12(15) 5_655 3_455 ?
Se4 Bi2 Se2A 87.02(11) . 3_455 ?
Se2B Bi2 Se2A 8.8(2) 3_455 3_455 ?
Se2B Bi2 Se2A 92.71(8) 3_445 3_455 ?
Se2B Bi2 Se2A 94.12(15) 5_655 3_445 ?
Se4 Bi2 Se2A 87.02(11) . 3_445 ?
Se2B Bi2 Se2A 92.71(8) 3_455 3_445 ?
Se2B Bi2 Se2A 8.8(2) 3_445 3_445 ?
Se2A Bi2 Se2A 91.61(6) 3_455 3_445 ?
Se2B Bi2 Se5 88.34(9) 5_655 1_545 ?
Se4 Bi2 Se5 90.49(2) . 1_545 ?
Se2B Bi2 Se5 173.3(3) 3_455 1_545 ?
Se2B Bi2 Se5 89.12(8) 3_445 1_545 ?
Se2A Bi2 Se5 177.05(9) 3_455 1_545 ?
Se2A Bi2 Se5 89.84(3) 3_445 1_545 ?
Se2B Bi2 Se5 88.34(9) 5_655 . ?
Se4 Bi2 Se5 90.49(2) . . ?
Se2B Bi2 Se5 89.12(8) 3_455 . ?
Se2B Bi2 Se5 173.3(3) 3_445 . ?
Se2A Bi2 Se5 89.84(3) 3_455 . ?
Se2A Bi2 Se5 177.05(9) 3_445 . ?
Se5 Bi2 Se5 88.605(18) 1_545 . ?
Se2B Bi2 Se2A 0.60(14) 5_655 5_655 ?
Se4 Bi2 Se2A 177.77(5) . 5_655 ?
Se2B Bi2 Se2A 85.7(3) 3_455 5_655 ?
Se2B Bi2 Se2A 85.7(3) 3_445 5_655 ?
Se2A Bi2 Se2A 94.53(11) 3_455 5_655 ?
Se2A Bi2 Se2A 94.53(11) 3_445 5_655 ?
Se5 Bi2 Se2A 87.92(3) 1_545 5_655 ?
Se5 Bi2 Se2A 87.92(3) . 5_655 ?
Se3 Bi3 Se1 79.86(4) . 7_546 ?
Se3 Bi3 Se1 79.86(4) . 7_556 ?
Se1 Bi3 Se1 90.60(4) 7_546 7_556 ?
Se3 Bi3 Se3 82.46(4) . 7_556 ?
Se1 Bi3 Se3 162.25(4) 7_546 7_556 ?
Se1 Bi3 Se3 87.84(3) 7_556 7_556 ?
Se3 Bi3 Se3 82.46(4) . 7_546 ?
Se1 Bi3 Se3 87.84(2) 7_546 7_546 ?
Se1 Bi3 Se3 162.25(4) 7_556 7_546 ?
Se3 Bi3 Se3 88.28(4) 7_556 7_546 ?
Se3 Bi3 Cu3 50.0(7) . . ?
Se1 Bi3 Cu3 50.6(3) 7_546 . ?
Se1 Bi3 Cu3 50.6(3) 7_556 . ?
Se3 Bi3 Cu3 117.1(4) 7_556 . ?
Se3 Bi3 Cu3 117.1(4) 7_546 . ?
Cu4 Se1 Cu5 23.1(3) 5_656 7_556 ?
Cu4 Se1 Cu5 23.1(3) 5_656 3_545 ?
Cu5 Se1 Cu5 33.6(7) 7_556 3_545 ?
Cu4 Se1 Cu4 30.9(9) 5_656 . ?
Cu5 Se1 Cu4 22.3(2) 7_556 . ?
Cu5 Se1 Cu4 22.3(2) 3_545 . ?
Cu4 Se1 Cu3 55.3(6) 5_656 7_556 ?
Cu5 Se1 Cu3 38.9(7) 7_556 7_556 ?
Cu5 Se1 Cu3 72.3(8) 3_545 7_556 ?
Cu4 Se1 Cu3 58.5(8) . 7_556 ?
Cu4 Se1 Cu3 55.3(6) 5_656 7_546 ?
Cu5 Se1 Cu3 72.3(8) 7_556 7_546 ?
Cu5 Se1 Cu3 38.9(7) 3_545 7_546 ?
Cu4 Se1 Cu3 58.5(8) . 7_546 ?
Cu3 Se1 Cu3 110.0(12) 7_556 7_546 ?
Cu4 Se1 Cu1 103(2) 5_656 . ?
Cu5 Se1 Cu1 117.3(19) 7_556 . ?
Cu5 Se1 Cu1 117.3(19) 3_545 . ?
Cu4 Se1 Cu1 134(2) . . ?
Cu3 Se1 Cu1 100.8(13) 7_556 . ?
Cu3 Se1 Cu1 100.8(13) 7_546 . ?
Cu4 Se1 Bi1 115.7(5) 5_656 . ?
Cu5 Se1 Bi1 129.58(10) 7_556 . ?
Cu5 Se1 Bi1 129.58(10) 3_545 . ?
Cu4 Se1 Bi1 146.6(4) . . ?
Cu3 Se1 Bi1 107.8(8) 7_556 . ?
Cu3 Se1 Bi1 107.8(8) 7_546 . ?
Cu1 Se1 Bi1 13(2) . . ?
Cu4 Se1 Bi3 112.8(3) 5_656 7_546 ?
Cu5 Se1 Bi3 114.0(2) 7_556 7_546 ?
Cu5 Se1 Bi3 89.7(3) 3_545 7_546 ?
Cu4 Se1 Bi3 91.7(3) . 7_546 ?
Cu3 Se1 Bi3 139.9(7) 7_556 7_546 ?
Cu3 Se1 Bi3 66.4(4) 7_546 7_546 ?
Cu1 Se1 Bi3 119.3(12) . 7_546 ?
Bi1 Se1 Bi3 111.19(4) . 7_546 ?
Cu4 Se1 Bi3 112.8(3) 5_656 7_556 ?
Cu5 Se1 Bi3 89.7(3) 7_556 7_556 ?
Cu5 Se1 Bi3 114.0(2) 3_545 7_556 ?
Cu4 Se1 Bi3 91.7(3) . 7_556 ?
Cu3 Se1 Bi3 66.4(4) 7_556 7_556 ?
Cu3 Se1 Bi3 139.9(7) 7_546 7_556 ?
Cu1 Se1 Bi3 119.3(12) . 7_556 ?
Bi1 Se1 Bi3 111.19(4) . 7_556 ?
Bi3 Se1 Bi3 90.61(4) 7_546 7_556 ?
Bi2 Se2A Bi2 91.61(6) 3_545 3 ?
Bi2 Se2A Bi1 175.18(17) 3_545 3 ?
Bi2 Se2A Bi1 90.700(18) 3 3 ?
Bi2 Se2A Bi1 90.700(18) 3_545 3_545 ?
Bi2 Se2A Bi1 175.18(17) 3 3_545 ?
Bi1 Se2A Bi1 86.69(5) 3 3_545 ?
Bi2 Se2A Bi2 85.47(11) 3_545 5_655 ?
Bi2 Se2A Bi2 85.47(11) 3 5_655 ?
Bi1 Se2A Bi2 90.50(10) 3 5_655 ?
Bi1 Se2A Bi2 90.50(10) 3_545 5_655 ?
Bi2 Se2B Bi2 94.7(3) 5_655 3_545 ?
Bi2 Se2B Bi2 94.7(3) 5_655 3 ?
Bi2 Se2B Bi2 92.45(15) 3_545 3 ?
Bi2 Se2B Bi1 98.3(3) 5_655 3 ?
Bi2 Se2B Bi1 166.5(6) 3_545 3 ?
Bi2 Se2B Bi1 89.96(7) 3 3 ?
Bi2 Se2B Bi1 98.3(3) 5_655 3_545 ?
Bi2 Se2B Bi1 89.96(7) 3_545 3_545 ?
Bi2 Se2B Bi1 166.5(6) 3 3_545 ?
Bi1 Se2B Bi1 84.73(17) 3 3_545 ?
Cu3 Se3 Cu3 46.6(17) 5_556 . ?
Cu3 Se3 Cu5 40.5(6) 5_556 . ?
Cu3 Se3 Cu5 39.0(4) . . ?
Cu3 Se3 Cu5 40.5(6) 5_556 5_556 ?
Cu3 Se3 Cu5 39.0(4) . 5_556 ?
Cu5 Se3 Cu5 66.3(6) . 5_556 ?
Cu3 Se3 Cu4 56.4(4) 5_556 7_546 ?
Cu3 Se3 Cu4 59.1(4) . 7_546 ?
Cu5 Se3 Cu4 87.6(6) . 7_546 ?
Cu5 Se3 Cu4 21.6(3) 5_556 7_546 ?
Cu3 Se3 Cu4 56.4(4) 5_556 7_556 ?
Cu3 Se3 Cu4 59.1(4) . 7_556 ?
Cu5 Se3 Cu4 21.6(3) . 7_556 ?
Cu5 Se3 Cu4 87.6(6) 5_556 7_556 ?
Cu4 Se3 Cu4 108.6(7) 7_546 7_556 ?
Cu3 Se3 Bi3 118.2(10) 5_556 . ?
Cu3 Se3 Bi3 71.6(7) . . ?
Cu5 Se3 Bi3 92.90(4) . . ?
Cu5 Se3 Bi3 92.90(4) 5_556 . ?
Cu4 Se3 Bi3 95.7(3) 7_546 . ?
Cu4 Se3 Bi3 95.7(3) 7_556 . ?
Cu3 Se3 Bi3 124.1(5) 5_556 7_556 ?
Cu3 Se3 Bi3 135.31(11) . 7_556 ?
Cu5 Se3 Bi3 101.7(3) . 7_556 ?
Cu5 Se3 Bi3 164.5(2) 5_556 7_556 ?
Cu4 Se3 Bi3 163.4(4) 7_546 7_556 ?
Cu4 Se3 Bi3 80.0(4) 7_556 7_556 ?
Bi3 Se3 Bi3 97.54(4) . 7_556 ?
Cu3 Se3 Bi3 124.1(5) 5_556 7_546 ?
Cu3 Se3 Bi3 135.31(11) . 7_546 ?
Cu5 Se3 Bi3 164.5(2) . 7_546 ?
Cu5 Se3 Bi3 101.7(3) 5_556 7_546 ?
Cu4 Se3 Bi3 80.0(4) 7_546 7_546 ?
Cu4 Se3 Bi3 163.4(4) 7_556 7_546 ?
Bi3 Se3 Bi3 97.54(4) . 7_546 ?
Bi3 Se3 Bi3 88.28(3) 7_556 7_546 ?
Cu1 Se4 Cu1 111(3) 3_445 3_455 ?
Cu1 Se4 Bi2 101.4(17) 3_445 . ?
Cu1 Se4 Bi2 101.4(17) 3_455 . ?
Cu1 Se4 Bi1 11.7(19) 3_445 3_445 ?
Cu1 Se4 Bi1 102.8(16) 3_455 3_445 ?
Bi2 Se4 Bi1 95.25(4) . 3_445 ?
Cu1 Se4 Bi1 102.8(16) 3_445 3_455 ?
Cu1 Se4 Bi1 11.7(19) 3_455 3_455 ?
Bi2 Se4 Bi1 95.25(4) . 3_455 ?
Bi1 Se4 Bi1 93.56(4) 3_445 3_455 ?
Bi2 Se5 Bi2 180.00(2) 5 1_565 ?
Bi2 Se5 Bi2 88.605(18) 5 5_565 ?
Bi2 Se5 Bi2 91.395(18) 1_565 5_565 ?
Bi2 Se5 Bi2 91.395(18) 5 . ?
Bi2 Se5 Bi2 88.605(18) 1_565 . ?
Bi2 Se5 Bi2 180.0 5_565 . ?
Bi2 Se5 Bi1 93.084(17) 5 3_455 ?
Bi2 Se5 Bi1 86.916(17) 1_565 3_455 ?
Bi2 Se5 Bi1 93.084(17) 5_565 3_455 ?
Bi2 Se5 Bi1 86.916(17) . 3_455 ?
Bi2 Se5 Bi1 86.916(17) 5 7 ?
Bi2 Se5 Bi1 93.084(17) 1_565 7 ?
Bi2 Se5 Bi1 86.916(17) 5_565 7 ?
Bi2 Se5 Bi1 93.084(17) . 7 ?
Bi1 Se5 Bi1 180.0 3_455 7 ?
Cu5 Cu3 Cu5 113(2) . 5_556 ?
Cu5 Cu3 Cu3 56.4(12) . 5_556 ?
Cu5 Cu3 Cu3 56.4(12) 5_556 5_556 ?
Cu5 Cu3 Se3 81.4(9) . 5_556 ?
Cu5 Cu3 Se3 81.4(9) 5_556 5_556 ?
Cu3 Cu3 Se3 74.3(13) 5_556 5_556 ?
Cu5 Cu3 Cu4 127.3(19) . 3_445 ?
Cu5 Cu3 Cu4 22.0(4) 5_556 3_445 ?
Cu3 Cu3 Cu4 73.1(10) 5_556 3_445 ?
Se3 Cu3 Cu4 70.7(7) 5_556 3_445 ?
Cu5 Cu3 Cu4 22.0(4) . 3_455 ?
Cu5 Cu3 Cu4 127.3(19) 5_556 3_455 ?
Cu3 Cu3 Cu4 73.1(10) 5_556 3_455 ?
Se3 Cu3 Cu4 70.7(7) 5_556 3_455 ?
Cu4 Cu3 Cu4 133.9(14) 3_445 3_455 ?
Cu5 Cu3 Se3 73.5(11) . . ?
Cu5 Cu3 Se3 73.5(11) 5_556 . ?
Cu3 Cu3 Se3 59.1(15) 5_556 . ?
Se3 Cu3 Se3 133.4(17) 5_556 . ?
Cu4 Cu3 Se3 94.4(11) 3_445 . ?
Cu4 Cu3 Se3 94.4(11) 3_455 . ?
Cu5 Cu3 Cu4 116.0(19) . 7_546 ?
Cu5 Cu3 Cu4 14.5(4) 5_556 7_546 ?
Cu3 Cu3 Cu4 61.4(9) 5_556 7_546 ?
Se3 Cu3 Cu4 95.9(9) 5_556 7_546 ?
Cu4 Cu3 Cu4 31.5(10) 3_445 7_546 ?
Cu4 Cu3 Cu4 134.6(17) 3_455 7_546 ?
Se3 Cu3 Cu4 63.1(8) . 7_546 ?
Cu5 Cu3 Cu4 14.5(4) . 7_556 ?
Cu5 Cu3 Cu4 116.0(19) 5_556 7_556 ?
Cu3 Cu3 Cu4 61.4(9) 5_556 7_556 ?
Se3 Cu3 Cu4 95.9(9) 5_556 7_556 ?
Cu4 Cu3 Cu4 134.6(17) 3_445 7_556 ?
Cu4 Cu3 Cu4 31.5(10) 3_455 7_556 ?
Se3 Cu3 Cu4 63.1(8) . 7_556 ?
Cu4 Cu3 Cu4 115.3(16) 7_546 7_556 ?
Cu5 Cu3 Se1 66.8(5) . 7_556 ?
Cu5 Cu3 Se1 166.0(13) 5_556 7_556 ?
Cu3 Cu3 Se1 121.4(10) 5_556 7_556 ?
Se3 Cu3 Se1 111.9(7) 5_556 7_556 ?
Cu4 Cu3 Se1 165.5(17) 3_445 7_556 ?
Cu4 Cu3 Se1 57.3(3) 3_455 7_556 ?
Se3 Cu3 Se1 93.4(6) . 7_556 ?
Cu4 Cu3 Se1 152.0(10) 7_546 7_556 ?
Cu4 Cu3 Se1 59.9(3) 7_556 7_556 ?
Cu5 Cu3 Se1 166.0(13) . 7_546 ?
Cu5 Cu3 Se1 66.8(5) 5_556 7_546 ?
Cu3 Cu3 Se1 121.4(10) 5_556 7_546 ?
Se3 Cu3 Se1 111.9(7) 5_556 7_546 ?
Cu4 Cu3 Se1 57.3(3) 3_445 7_546 ?
Cu4 Cu3 Se1 165.5(17) 3_455 7_546 ?
Se3 Cu3 Se1 93.4(6) . 7_546 ?
Cu4 Cu3 Se1 59.9(3) 7_546 7_546 ?
Cu4 Cu3 Se1 152.0(10) 7_556 7_546 ?
Se1 Cu3 Se1 110.0(12) 7_556 7_546 ?
Cu5 Cu3 Cu5 128.2(18) . 1_545 ?
Cu5 Cu3 Cu5 15.4(6) 5_556 1_545 ?
Cu3 Cu3 Cu5 71.8(7) 5_556 1_545 ?
Se3 Cu3 Cu5 85.1(5) 5_556 1_545 ?
Cu4 Cu3 Cu5 15.2(5) 3_445 1_545 ?
Cu4 Cu3 Cu5 141.5(14) 3_455 1_545 ?
Se3 Cu3 Cu5 80.8(7) . 1_545 ?
Cu4 Cu3 Cu5 17.8(4) 7_546 1_545 ?
Cu4 Cu3 Cu5 130.7(15) 7_556 1_545 ?
Se1 Cu3 Cu5 160.2(10) 7_556 1_545 ?
Se1 Cu3 Cu5 52.03(11) 7_546 1_545 ?
Cu5 Cu4 Cu5 95(3) 7_556 3_545 ?
Cu5 Cu4 Cu4 47.3(14) 7_556 5_656 ?
Cu5 Cu4 Cu4 47.3(14) 3_545 5_656 ?
Cu5 Cu4 Cu3 40.6(11) 7_556 3 ?
Cu5 Cu4 Cu3 126.3(19) 3_545 3 ?
Cu4 Cu4 Cu3 82.9(10) 5_656 3 ?
Cu5 Cu4 Cu3 126.3(19) 7_556 3_545 ?
Cu5 Cu4 Cu3 40.6(11) 3_545 3_545 ?
Cu4 Cu4 Cu3 82.9(10) 5_656 3_545 ?
Cu3 Cu4 Cu3 133.9(14) 3 3_545 ?
Cu5 Cu4 Se1 84.8(9) 7_556 5_656 ?
Cu5 Cu4 Se1 84.8(9) 3_545 5_656 ?
Cu4 Cu4 Se1 82.3(12) 5_656 5_656 ?
Cu3 Cu4 Se1 67.4(8) 3 5_656 ?
Cu3 Cu4 Se1 67.4(8) 3_545 5_656 ?
Cu5 Cu4 Cu3 109.9(18) 7_556 7_546 ?
Cu5 Cu4 Cu3 25.8(9) 3_545 7_546 ?
Cu4 Cu4 Cu3 65.6(8) 5_656 7_546 ?
Cu3 Cu4 Cu3 148.5(10) 3 7_546 ?
Cu3 Cu4 Cu3 45.4(17) 3_545 7_546 ?
Se1 Cu4 Cu3 106.4(8) 5_656 7_546 ?
Cu5 Cu4 Cu3 25.8(8) 7_556 7_556 ?
Cu5 Cu4 Cu3 109.9(18) 3_545 7_556 ?
Cu4 Cu4 Cu3 65.6(8) 5_656 7_556 ?
Cu3 Cu4 Cu3 45.4(17) 3 7_556 ?
Cu3 Cu4 Cu3 148.5(10) 3_545 7_556 ?
Se1 Cu4 Cu3 106.4(8) 5_656 7_556 ?
Cu3 Cu4 Cu3 115.3(16) 7_546 7_556 ?
Cu5 Cu4 Se1 74.5(9) 7_556 . ?
Cu5 Cu4 Se1 74.5(9) 3_545 . ?
Cu4 Cu4 Se1 66.7(11) 5_656 . ?
Cu3 Cu4 Se1 107.0(10) 3 . ?
Cu3 Cu4 Se1 107.0(10) 3_545 . ?
Se1 Cu4 Se1 149.1(9) 5_656 . ?
Cu3 Cu4 Se1 61.6(8) 7_546 . ?
Cu3 Cu4 Se1 61.6(8) 7_556 . ?
Cu5 Cu4 Se3 165.0(13) 7_556 7_546 ?
Cu5 Cu4 Se3 76.9(10) 3_545 7_546 ?
Cu4 Cu4 Se3 123.0(5) 5_656 7_546 ?
Cu3 Cu4 Se3 153.2(12) 3 7_546 ?
Cu3 Cu4 Se3 53.0(5) 3_545 7_546 ?
Se1 Cu4 Se3 106.3(4) 5_656 7_546 ?
Cu3 Cu4 Se3 57.8(6) 7_546 7_546 ?
Cu3 Cu4 Se3 147.1(9) 7_556 7_546 ?
Se1 Cu4 Se3 91.3(3) . 7_546 ?
Cu5 Cu4 Se3 76.9(10) 7_556 7_556 ?
Cu5 Cu4 Se3 165.0(13) 3_545 7_556 ?
Cu4 Cu4 Se3 123.0(5) 5_656 7_556 ?
Cu3 Cu4 Se3 53.0(5) 3 7_556 ?
Cu3 Cu4 Se3 153.2(12) 3_545 7_556 ?
Se1 Cu4 Se3 106.3(4) 5_656 7_556 ?
Cu3 Cu4 Se3 147.1(9) 7_546 7_556 ?
Cu3 Cu4 Se3 57.8(6) 7_556 7_556 ?
Se1 Cu4 Se3 91.3(3) . 7_556 ?
Se3 Cu4 Se3 108.6(7) 7_546 7_556 ?
Cu4 Cu5 Cu4 85(3) 7_556 3_455 ?
Cu4 Cu5 Cu5 42.7(14) 7_556 5_566 ?
Cu4 Cu5 Cu5 42.7(14) 3_455 5_566 ?
Cu4 Cu5 Cu3 117.4(14) 7_556 5_556 ?
Cu4 Cu5 Cu3 139.7(12) 3_455 5_556 ?
Cu5 Cu5 Cu3 146.4(12) 5_566 5_556 ?
Cu4 Cu5 Cu3 139.7(12) 7_556 . ?
Cu4 Cu5 Cu3 117.4(14) 3_455 . ?
Cu5 Cu5 Cu3 146.4(12) 5_566 . ?
Cu3 Cu5 Cu3 67(2) 5_556 . ?
Cu4 Cu5 Se1 83.2(10) 7_556 7_556 ?
Cu4 Cu5 Se1 72.1(9) 3_455 7_556 ?
Cu5 Cu5 Se1 73.2(4) 5_566 7_556 ?
Cu3 Cu5 Se1 138.8(12) 5_556 7_556 ?
Cu3 Cu5 Se1 74.3(10) . 7_556 ?
Cu4 Cu5 Se1 72.1(9) 7_556 3_455 ?
Cu4 Cu5 Se1 83.2(9) 3_455 3_455 ?
Cu5 Cu5 Se1 73.2(4) 5_566 3_455 ?
Cu3 Cu5 Se1 74.3(10) 5_556 3_455 ?
Cu3 Cu5 Se1 138.8(12) . 3_455 ?
Se1 Cu5 Se1 146.4(7) 7_556 3_455 ?
Cu4 Cu5 Se3 81.5(11) 7_556 . ?
Cu4 Cu5 Se3 162.0(14) 3_455 . ?
Cu5 Cu5 Se3 123.1(3) 5_566 . ?
Cu3 Cu5 Se3 58.1(8) 5_556 . ?
Cu3 Cu5 Se3 67.5(10) . . ?
Se1 Cu5 Se3 94.02(11) 7_556 . ?
Se1 Cu5 Se3 104.25(13) 3_455 . ?
Cu4 Cu5 Se3 162.0(14) 7_556 5_556 ?
Cu4 Cu5 Se3 81.5(11) 3_455 5_556 ?
Cu5 Cu5 Se3 123.1(3) 5_566 5_556 ?
Cu3 Cu5 Se3 67.5(10) 5_556 5_556 ?
Cu3 Cu5 Se3 58.1(8) . 5_556 ?
Se1 Cu5 Se3 104.25(13) 7_556 5_556 ?
Se1 Cu5 Se3 94.02(11) 3_455 5_556 ?
Se3 Cu5 Se3 113.7(6) . 5_556 ?
Cu4 Cu5 Cu5 137.3(14) 7_556 5_556 ?
Cu4 Cu5 Cu5 137.3(14) 3_455 5_556 ?
Cu5 Cu5 Cu5 180.000(13) 5_566 5_556 ?
Cu3 Cu5 Cu5 33.6(12) 5_556 5_556 ?
Cu3 Cu5 Cu5 33.6(12) . 5_556 ?
Se1 Cu5 Cu5 106.8(4) 7_556 5_556 ?
Se1 Cu5 Cu5 106.8(4) 3_455 5_556 ?
Se3 Cu5 Cu5 56.9(3) . 5_556 ?
Se3 Cu5 Cu5 56.9(3) 5_556 5_556 ?
Cu4 Cu5 Cu3 52.3(14) 7_556 1_565 ?
Cu4 Cu5 Cu3 38.5(14) 3_455 1_565 ?
Cu5 Cu5 Cu3 18.2(7) 5_566 1_565 ?
Cu3 Cu5 Cu3 164.6(6) 5_556 1_565 ?
Cu3 Cu5 Cu3 128.2(18) . 1_565 ?
Se1 Cu5 Cu3 55.7(7) 7_556 1_565 ?
Se1 Cu5 Cu3 90.8(8) 3_455 1_565 ?
Se3 Cu5 Cu3 124.1(5) . 1_565 ?
Se3 Cu5 Cu3 118.6(6) 5_556 1_565 ?
Cu5 Cu5 Cu3 161.8(7) 5_556 1_565 ?
Cu4 Cu5 Cu3 38.5(14) 7_556 5_566 ?
Cu4 Cu5 Cu3 52.3(15) 3_455 5_566 ?
Cu5 Cu5 Cu3 18.2(7) 5_566 5_566 ?
Cu3 Cu5 Cu3 128.2(18) 5_556 5_566 ?
Cu3 Cu5 Cu3 164.6(6) . 5_566 ?
Se1 Cu5 Cu3 90.8(8) 7_556 5_566 ?
Se1 Cu5 Cu3 55.7(7) 3_455 5_566 ?
Se3 Cu5 Cu3 118.6(6) . 5_566 ?
Se3 Cu5 Cu3 124.1(5) 5_556 5_566 ?
Cu5 Cu5 Cu3 161.8(7) 5_556 5_566 ?
Cu3 Cu5 Cu3 36.5(14) 1_565 5_566 ?

loop_
_geom_bond_atom_site_label_1
_geom_bond_atom_site_label_2
_geom_bond_distance
_geom_bond_site_symmetry_2
_geom_bond_publ_flag
Bi1 Cu1 0.64(9) . ?
Bi1 Se1 2.7957(14) . ?
Bi1 Se4 2.8736(10) 3 ?
Bi1 Se4 2.8736(10) 3_545 ?
Bi1 Se2A 3.0509(15) 3_445 ?
Bi1 Se2A 3.0509(15) 3_455 ?
Bi1 Se5 3.0890(7) 3_545 ?
Bi1 Se2B 3.108(5) 3_445 ?
Bi1 Se2B 3.108(5) 3_455 ?
Cu1 Se4 2.54(4) 3 ?
Cu1 Se4 2.54(4) 3_545 ?
Cu1 Se1 2.60(7) . ?
Bi2 Se2B 2.724(16) 5_655 ?
Bi2 Se4 2.7944(16) . ?
Bi2 Se2B 2.900(4) 3_455 ?
Bi2 Se2B 2.900(4) 3_445 ?
Bi2 Se2A 2.9208(16) 3_455 ?
Bi2 Se2A 2.9208(16) 3_445 ?
Bi2 Se5 2.9983(5) 1_545 ?
Bi2 Se5 2.9983(5) . ?
Bi2 Se2A 3.170(5) 5_655 ?
Bi3 Se3 2.7231(15) . ?
Bi3 Se1 2.9461(10) 7_546 ?
Bi3 Se1 2.9461(9) 7_556 ?
Bi3 Se3 3.0071(9) 7_556 ?
Bi3 Se3 3.0071(9) 7_546 ?
Bi3 Cu3 3.03(2) . ?
Se1 Cu4 2.331(13) 5_656 ?
Se1 Cu5 2.440(5) 7_556 ?
Se1 Cu5 2.440(5) 3_545 ?
Se1 Cu4 2.515(14) . ?
Se1 Cu3 2.556(19) 7_556 ?
Se1 Cu3 2.556(19) 7_546 ?
Se3 Cu3 2.18(2) 5_556 ?
Se3 Cu3 2.45(3) . ?
Se3 Cu5 2.539(9) . ?
Se3 Cu5 2.539(9) 5_556 ?
Se3 Cu4 2.579(11) 7_546 ?
Se3 Cu4 2.579(11) 7_556 ?
Cu3 Cu5 1.67(2) . ?
Cu3 Cu5 1.67(2) 5_556 ?
Cu3 Cu3 1.85(8) 5_556 ?
Cu3 Cu4 2.276(12) 3_445 ?
Cu3 Cu4 2.276(12) 3_455 ?
Cu3 Cu4 2.48(2) 7_546 ?
Cu3 Cu4 2.48(2) 7_556 ?
Cu3 Cu5 2.95(2) 1_545 ?
Cu4 Cu5 0.961(11) 7_556 ?
Cu4 Cu5 0.961(11) 3_545 ?
Cu4 Cu4 1.30(4) 5_656 ?
Cu5 Cu5 1.41(3) 5_566 ?
Cu5 Cu5 2.78(3) 5_556 ?
